data_7202850
loop_
_publ_author_name
'Bernardo Masci'
'Pierre Thu\'ery'

_publ_section_title
;
 Versatility of {M(30-crown-10)} (M = K+, Ba2+) as a guest in UO22+
 complexes of [3.1.3.1]- and [3.3.3]homooxacalixarenes
;
_journal_issue 7
_journal_name_full CrystEngComm
_journal_page_first 582
_journal_paper_doi 10.1039/b703172f
_journal_volume 9
_journal_year 2007
_chemical_formula_sum 'C74 H80 Ba O18 U'
_chemical_formula_weight 1632.75
_space_group_IT_number 14
_symmetry_cell_setting monoclinic
_symmetry_space_group_name_Hall '-P 2ybc'
_symmetry_space_group_name_H-M 'P 1 21/c 1'
_atom_sites_solution_hydrogens geom
_atom_sites_solution_primary direct
_atom_sites_solution_secondary difmap
_audit_creation_method SHELXL-97
_cell_angle_alpha 90.00
_cell_angle_beta 114.062(4)
_cell_angle_gamma 90.00
_cell_formula_units_Z 4
_cell_length_a 25.3580(10)
_cell_length_b 12.3410(9)
_cell_length_c 23.8660(15)
_cell_measurement_reflns_used 252644
_cell_measurement_temperature 100(2)
_cell_measurement_theta_max 25.68
_cell_measurement_theta_min 2.92
_cell_volume 6819.7(7)
_computing_cell_refinement 'HKL2000 (Otwinowski & Minor, 1997)'
_computing_data_collection 'COLLECT (Hooft, 1998)'
_computing_data_reduction 'HKL2000 (Otwinowski & Minor, 1997)'
_computing_molecular_graphics 'SHELXTL (Sheldrick, 1999)'
_computing_publication_material 'SHELXTL (Sheldrick, 1999); PLATON (Spek, 2003)'
_computing_structure_refinement 'SHELXL-97 (Sheldrick, 1997)'
_computing_structure_solution 'SHELXS-97 (Sheldrick, 1997)'
_diffrn_ambient_temperature 100(2)
_diffrn_measured_fraction_theta_full 0.997
_diffrn_measured_fraction_theta_max 0.997
_diffrn_measurement_device_type 'Nonius Kappa-CCD area-detector diffractometer'
_diffrn_measurement_method 'one \f and thirteen \w scans with 2\% steps'
_diffrn_radiation_monochromator graphite
_diffrn_radiation_source 'fine-focus sealed tube'
_diffrn_radiation_type MoK\a
_diffrn_radiation_wavelength 0.71073
_diffrn_reflns_av_R_equivalents 0.0585
_diffrn_reflns_av_sigmaI/netI 0.0614
_diffrn_reflns_limit_h_max 30
_diffrn_reflns_limit_h_min -30
_diffrn_reflns_limit_k_max 15
_diffrn_reflns_limit_k_min -15
_diffrn_reflns_limit_l_max 29
_diffrn_reflns_limit_l_min -29
_diffrn_reflns_number 252644
_diffrn_reflns_theta_full 25.68
_diffrn_reflns_theta_max 25.68
_diffrn_reflns_theta_min 2.92
_diffrn_standards_decay_% 0
_diffrn_standards_interval_time 0
_diffrn_standards_number 0
_exptl_absorpt_coefficient_mu 3.017
_exptl_absorpt_correction_T_max 0.740
_exptl_absorpt_correction_T_min 0.623
_exptl_absorpt_correction_type multi-scan
_exptl_absorpt_process_details 'SCALEPACK (Otwinowski & Minor, 1997)'
_exptl_crystal_colour 'translucent dark orange'
_exptl_crystal_density_diffrn 1.590
_exptl_crystal_description irregular
_exptl_crystal_F_000 3264
_exptl_crystal_size_max 0.18
_exptl_crystal_size_mid 0.15
_exptl_crystal_size_min 0.10
_refine_diff_density_max 2.524
_refine_diff_density_min -1.348
_refine_diff_density_rms 0.307
_refine_ls_extinction_method none
_refine_ls_goodness_of_fit_ref 1.031
_refine_ls_hydrogen_treatment constr
_refine_ls_matrix_type full
_refine_ls_number_parameters 835
_refine_ls_number_reflns 12899
_refine_ls_number_restraints 116
_refine_ls_restrained_S_all 1.042
_refine_ls_R_factor_all 0.0765
_refine_ls_R_factor_gt 0.0599
_refine_ls_shift/su_max 0.002
_refine_ls_shift/su_mean 0.000
_refine_ls_structure_factor_coef Fsqd
_refine_ls_weighting_details 'calc w=1/[\s^2^(Fo^2^)+(0.0696P)^2^+64.3221P] where P=(Fo^2^+2Fc^2^)/3'
_refine_ls_weighting_scheme calc
_refine_ls_wR_factor_gt 0.1524
_refine_ls_wR_factor_ref 0.1601
_reflns_number_gt 10382
_reflns_number_total 12899
_reflns_threshold_expression >2sigma(I)
_cod_data_source_file b703172f.txt
_cod_data_source_block 2
_cod_original_sg_symbol_H-M 'P 21/c'
_cod_database_code 7202850

loop_
_symmetry_equiv_pos_as_xyz
'x, y, z'
'-x, y+1/2, -z+1/2'
'-x, -y, -z'
'x, -y-1/2, z-1/2'

loop_
_atom_site_label
_atom_site_type_symbol
_atom_site_fract_x
_atom_site_fract_y
_atom_site_fract_z
_atom_site_U_iso_or_equiv
_atom_site_adp_type
_atom_site_occupancy
_atom_site_symmetry_multiplicity
_atom_site_calc_flag
_atom_site_refinement_flags
_atom_site_disorder_assembly
_atom_site_disorder_group
U U 0.751375(11) 0.68041(2) 0.257296(13) 0.02216(10) Uani 1 1 d . . .
Ba Ba 0.74259(2) 1.05781(4) 0.26120(2) 0.03299(15) Uani 1 1 d . . .
O1 O 0.8462(2) 0.6810(5) 0.3227(2) 0.0267(12) Uani 1 1 d . . .
O2 O 0.7851(2) 0.6810(5) 0.1821(2) 0.0286(12) Uani 1 1 d . . .
O3 O 0.6792(2) 0.5445(5) 0.0956(3) 0.0306(13) Uani 1 1 d . . .
O4 O 0.6565(2) 0.6840(5) 0.1912(2) 0.0273(12) Uani 1 1 d . . .
O5 O 0.7192(2) 0.6841(4) 0.3337(2) 0.0274(12) Uani 1 1 d . . .
O6 O 0.8221(2) 0.5445(5) 0.4207(3) 0.0290(13) Uani 1 1 d . . .
O7 O 0.7531(2) 0.8254(5) 0.2576(2) 0.0305(13) Uani 1 1 d . . .
O8 O 0.7506(2) 0.5336(4) 0.2582(2) 0.0287(13) Uani 1 1 d . . .
O9 O 0.8483(3) 0.9937(6) 0.2566(3) 0.0452(17) Uani 1 1 d . . .
O10 O 0.8371(3) 0.9861(7) 0.3693(4) 0.064(2) Uani 1 1 d . . .
O11 O 0.7302(3) 0.9891(6) 0.3719(3) 0.0505(18) Uani 1 1 d . . .
O12 O 0.7335(3) 1.2099(6) 0.3485(4) 0.0566(19) Uani 1 1 d . . .
O13 O 0.8337(3) 1.2184(6) 0.3241(3) 0.0530(18) Uani 1 1 d . . .
O14 O 0.7692(3) 1.2344(6) 0.1982(4) 0.056(2) Uani 1 1 d . . .
O15 O 0.6581(3) 1.2216(6) 0.1976(3) 0.0504(18) Uani 1 1 d . . .
O16 O 0.6235(3) 1.0584(6) 0.2498(3) 0.0515(18) Uani 1 1 d . . .
O17 O 0.6498(3) 0.9478(6) 0.1650(3) 0.061(2) Uani 1 1 d . . .
O18 O 0.7433(4) 1.0109(6) 0.1432(3) 0.056(2) Uani 1 1 d . . .
C1 C 0.9054(3) 0.5589(7) 0.3995(4) 0.0270(18) Uani 1 1 d . . .
C2 C 0.8888(3) 0.6083(7) 0.3417(4) 0.0268(18) Uani 1 1 d . . .
C3 C 0.9196(3) 0.5823(7) 0.3057(3) 0.0255(17) Uani 1 1 d . . .
C4 C 0.9618(3) 0.5028(7) 0.3260(4) 0.0283(18) Uani 1 1 d . . .
H4 H 0.9819 0.4862 0.3020 0.034 Uiso 1 1 calc R . .
C5 C 0.9754(3) 0.4468(7) 0.3809(4) 0.0297(19) Uani 1 1 d . . .
C6 C 0.9478(3) 0.4794(7) 0.4177(4) 0.0274(18) Uani 1 1 d . . .
H6 H 0.9581 0.4469 0.4558 0.033 Uiso 1 1 calc R . .
C7 C 1.0173(4) 0.3565(8) 0.3987(4) 0.034(2) Uani 1 1 d . . .
C8 C 1.0671(4) 0.3595(9) 0.3870(4) 0.040(2) Uani 1 1 d . . .
H8 H 1.0737 0.4195 0.3672 0.048 Uiso 1 1 calc R . .
C9 C 1.1071(5) 0.2750(10) 0.4042(4) 0.049(3) Uani 1 1 d . . .
H9 H 1.1403 0.2797 0.3967 0.059 Uiso 1 1 calc R . .
C10 C 1.0973(5) 0.1848(9) 0.4322(5) 0.055(3) Uani 1 1 d . . .
H10 H 1.1235 0.1276 0.4435 0.065 Uiso 1 1 calc R . .
C11 C 1.0479(5) 0.1800(9) 0.4436(5) 0.055(3) Uani 1 1 d . . .
H11 H 1.0412 0.1190 0.4626 0.066 Uiso 1 1 calc R . .
C12 C 1.0087(4) 0.2638(8) 0.4274(4) 0.042(2) Uani 1 1 d . . .
H12 H 0.9759 0.2585 0.4357 0.050 Uiso 1 1 calc R . .
C13 C 0.9079(3) 0.6408(7) 0.2463(4) 0.0274(18) Uani 1 1 d . . .
H13A H 0.9443 0.6544 0.2433 0.033 Uiso 1 1 calc R . .
H13B H 0.8905 0.7104 0.2471 0.033 Uiso 1 1 calc R . .
C14 C 0.8683(3) 0.5789(7) 0.1893(4) 0.0260(17) Uani 1 1 d . . .
C15 C 0.8087(4) 0.6054(7) 0.1594(4) 0.0285(18) Uani 1 1 d . . .
C16 C 0.7761(3) 0.5521(7) 0.1036(4) 0.0281(18) Uani 1 1 d . . .
C17 C 0.8000(4) 0.4702(7) 0.0826(4) 0.0300(19) Uani 1 1 d . . .
H17 H 0.7769 0.4343 0.0467 0.036 Uiso 1 1 calc R . .
C18 C 0.8577(4) 0.4391(7) 0.1134(4) 0.0306(19) Uani 1 1 d . . .
C19 C 0.8909(3) 0.4973(7) 0.1660(4) 0.0289(18) Uani 1 1 d . . .
H19 H 0.9299 0.4806 0.1864 0.035 Uiso 1 1 calc R . .
C20 C 0.8827(4) 0.3477(8) 0.0913(4) 0.036(2) Uani 1 1 d . . .
C21 C 0.9410(4) 0.3498(8) 0.0994(4) 0.041(2) Uani 1 1 d . . .
H21 H 0.9636 0.4103 0.1169 0.049 Uiso 1 1 calc R . .
C22 C 0.9648(5) 0.2624(11) 0.0816(5) 0.059(3) Uani 1 1 d . . .
H22 H 1.0034 0.2648 0.0875 0.071 Uiso 1 1 calc R . .
C23 C 0.9326(5) 0.1724(9) 0.0553(5) 0.055(3) Uani 1 1 d . . .
H23 H 0.9490 0.1144 0.0432 0.065 Uiso 1 1 calc R . .
C24 C 0.8756(5) 0.1689(9) 0.0469(5) 0.056(3) Uani 1 1 d . . .
H24 H 0.8534 0.1082 0.0289 0.067 Uiso 1 1 calc R . .
C25 C 0.8508(5) 0.2553(8) 0.0651(4) 0.044(2) Uani 1 1 d . . .
H25 H 0.8124 0.2511 0.0597 0.053 Uiso 1 1 calc R . .
C26 C 0.7152(4) 0.5884(7) 0.0677(4) 0.0318(19) Uani 1 1 d . . .
H26A H 0.7133 0.6669 0.0674 0.038 Uiso 1 1 calc R . .
H26B H 0.7019 0.5634 0.0256 0.038 Uiso 1 1 calc R . .
C27 C 0.6244(3) 0.5966(8) 0.0733(4) 0.0316(19) Uani 1 1 d . . .
H27A H 0.6015 0.5745 0.0313 0.038 Uiso 1 1 calc R . .
H27B H 0.6294 0.6746 0.0739 0.038 Uiso 1 1 calc R . .
C28 C 0.5947(3) 0.5656(7) 0.1131(4) 0.0294(18) Uani 1 1 d . . .
C29 C 0.6137(3) 0.6143(7) 0.1722(4) 0.0281(18) Uani 1 1 d . . .
C30 C 0.5819(3) 0.5883(7) 0.2078(4) 0.0310(19) Uani 1 1 d . . .
C31 C 0.5378(3) 0.5137(7) 0.1872(4) 0.0307(19) Uani 1 1 d . . .
H31 H 0.5185 0.4969 0.2119 0.037 Uiso 1 1 calc R . .
C32 C 0.5209(4) 0.4623(8) 0.1306(4) 0.037(2) Uani 1 1 d . . .
C33 C 0.5500(3) 0.4920(7) 0.0939(4) 0.0302(19) Uani 1 1 d . . .
H33 H 0.5387 0.4609 0.0552 0.036 Uiso 1 1 calc R . .
C34 C 0.4742(4) 0.3800(7) 0.1091(4) 0.036(2) Uani 1 1 d . . .
C35 C 0.4241(4) 0.3909(9) 0.1200(4) 0.043(2) Uani 1 1 d . . .
H35 H 0.4202 0.4505 0.1419 0.051 Uiso 1 1 calc R . .
C36 C 0.3800(4) 0.3144(9) 0.0986(5) 0.050(3) Uani 1 1 d . . .
H36 H 0.3471 0.3233 0.1061 0.060 Uiso 1 1 calc R . .
C37 C 0.3851(5) 0.2270(10) 0.0669(4) 0.050(3) Uani 1 1 d . . .
H37 H 0.3552 0.1768 0.0522 0.060 Uiso 1 1 calc R . .
C38 C 0.4338(5) 0.2112(9) 0.0562(4) 0.050(3) Uani 1 1 d . . .
H38 H 0.4373 0.1499 0.0353 0.060 Uiso 1 1 calc R . .
C39 C 0.4785(4) 0.2890(8) 0.0771(4) 0.043(2) Uani 1 1 d . . .
H39 H 0.5113 0.2791 0.0694 0.052 Uiso 1 1 calc R . .
C40 C 0.5966(3) 0.6461(8) 0.2683(4) 0.0316(19) Uani 1 1 d . . .
H40A H 0.5610 0.6632 0.2723 0.038 Uiso 1 1 calc R . .
H40B H 0.6154 0.7141 0.2673 0.038 Uiso 1 1 calc R . .
C41 C 0.6356(3) 0.5830(7) 0.3251(4) 0.0291(18) Uani 1 1 d . . .
C42 C 0.6947(3) 0.6101(7) 0.3562(4) 0.0268(18) Uani 1 1 d . . .
C43 C 0.7264(3) 0.5603(7) 0.4131(4) 0.0257(17) Uani 1 1 d . . .
C44 C 0.7014(3) 0.4820(7) 0.4354(4) 0.0296(18) Uani 1 1 d . . .
H44 H 0.7232 0.4505 0.4732 0.036 Uiso 1 1 calc R . .
C45 C 0.6444(4) 0.4483(7) 0.4032(4) 0.033(2) Uani 1 1 d . . .
C46 C 0.6126(4) 0.5028(7) 0.3483(4) 0.032(2) Uani 1 1 d . . .
H46 H 0.5740 0.4839 0.3266 0.038 Uiso 1 1 calc R . .
C47 C 0.6172(3) 0.3595(6) 0.4262(4) 0.045(3) Uani 1 1 d G . .
C48 C 0.6453(4) 0.3171(9) 0.4849(4) 0.150(6) Uani 1 1 d GU . .
H48 H 0.6802 0.3467 0.5118 0.180 Uiso 1 1 calc R . .
C49 C 0.6213(5) 0.2304(10) 0.5035(4) 0.150(5) Uani 1 1 d GU . .
H49 H 0.6401 0.2020 0.5428 0.180 Uiso 1 1 calc R . .
C50 C 0.5691(5) 0.1861(8) 0.4633(5) 0.121(4) Uani 1 1 d GU . .
H50 H 0.5531 0.1281 0.4757 0.145 Uiso 1 1 calc R . .
C51 C 0.5410(4) 0.2286(8) 0.4046(5) 0.104(4) Uani 1 1 d GU . .
H51 H 0.5061 0.1989 0.3777 0.125 Uiso 1 1 calc R . .
C52 C 0.5650(4) 0.3152(8) 0.3860(3) 0.094(4) Uani 1 1 d GU . .
H52 H 0.5462 0.3436 0.3467 0.113 Uiso 1 1 calc R . .
C53 C 0.7881(3) 0.5948(7) 0.4486(4) 0.0276(18) Uani 1 1 d . . .
H53A H 0.7914 0.6730 0.4475 0.033 Uiso 1 1 calc R . .
H53B H 0.8014 0.5724 0.4911 0.033 Uiso 1 1 calc R . .
C54 C 0.8777(3) 0.5942(8) 0.4410(4) 0.0290(18) Uani 1 1 d . . .
H54A H 0.9013 0.5726 0.4829 0.035 Uiso 1 1 calc R . .
H54B H 0.8737 0.6724 0.4399 0.035 Uiso 1 1 calc R . .
C55 C 0.8881(4) 0.9329(9) 0.3085(5) 0.048(3) Uani 1 1 d . . .
H55A H 0.9260 0.9314 0.3075 0.058 Uiso 1 1 calc R . .
H55B H 0.8747 0.8589 0.3068 0.058 Uiso 1 1 calc R . .
C56 C 0.8916(4) 0.9857(11) 0.3653(5) 0.059(3) Uani 1 1 d . . .
H56A H 0.9195 0.9477 0.4005 0.071 Uiso 1 1 calc R . .
H56B H 0.9049 1.0597 0.3665 0.071 Uiso 1 1 calc R . .
C57 C 0.8297(6) 0.9224(16) 0.4062(8) 0.107(5) Uani 1 1 d DU . .
H57A H 0.8622 0.9311 0.4455 0.128 Uiso 1 1 calc R . .
H57B H 0.8317 0.8493 0.3922 0.128 Uiso 1 1 calc R . .
C58 C 0.7756(5) 0.9311(11) 0.4169(6) 0.073(4) Uani 1 1 d DU . .
H58A H 0.7620 0.8585 0.4193 0.087 Uiso 1 1 calc R . .
H58B H 0.7850 0.9657 0.4563 0.087 Uiso 1 1 calc R . .
C59 C 0.7035(6) 1.0670(10) 0.3952(6) 0.068(3) Uani 1 1 d U . .
H59A H 0.7034 1.0411 0.4336 0.081 Uiso 1 1 calc R . .
H59B H 0.6637 1.0767 0.3664 0.081 Uiso 1 1 calc R . .
C60 C 0.7347(6) 1.1756(12) 0.4060(6) 0.079(4) Uani 1 1 d U . .
H60A H 0.7155 1.2283 0.4213 0.094 Uiso 1 1 calc R . .
H60B H 0.7743 1.1677 0.4359 0.094 Uiso 1 1 calc R . .
C61 C 0.7652(5) 1.3061(11) 0.3541(7) 0.078(4) Uani 1 1 d DU . .
H61A H 0.7628 1.3493 0.3869 0.094 Uiso 1 1 calc R . .
H61B H 0.7472 1.3472 0.3164 0.094 Uiso 1 1 calc R . .
C62 C 0.8276(5) 1.2895(13) 0.3669(7) 0.085(4) Uani 1 1 d DU . .
H62A H 0.8450 1.3587 0.3652 0.102 Uiso 1 1 calc R . .
H62B H 0.8476 1.2601 0.4079 0.102 Uiso 1 1 calc R . .
C63 C 0.8584(5) 1.2612(11) 0.2842(5) 0.061(3) Uani 1 1 d U . .
H63A H 0.8765 1.2031 0.2710 0.073 Uiso 1 1 calc R . .
H63B H 0.8879 1.3141 0.3063 0.073 Uiso 1 1 calc R . .
C64 C 0.8126(5) 1.3136(9) 0.2294(6) 0.060(3) Uani 1 1 d U . .
H64A H 0.7956 1.3739 0.2422 0.072 Uiso 1 1 calc R . .
H64B H 0.8293 1.3410 0.2021 0.072 Uiso 1 1 calc R . .
C65 C 0.7206(5) 1.2803(10) 0.1520(5) 0.059(3) Uani 1 1 d . . .
H65A H 0.7037 1.2280 0.1191 0.070 Uiso 1 1 calc R . .
H65B H 0.7324 1.3428 0.1353 0.070 Uiso 1 1 calc R . .
C66 C 0.6752(5) 1.3151(9) 0.1749(6) 0.059(3) Uani 1 1 d . . .
H66A H 0.6912 1.3687 0.2072 0.071 Uiso 1 1 calc R . .
H66B H 0.6422 1.3467 0.1416 0.071 Uiso 1 1 calc R . .
C67 C 0.6181(5) 1.2439(9) 0.2247(6) 0.056(3) Uani 1 1 d . . .
H67A H 0.5931 1.3039 0.2037 0.067 Uiso 1 1 calc R . .
H67B H 0.6387 1.2631 0.2676 0.067 Uiso 1 1 calc R . .
C68 C 0.5832(4) 1.1439(9) 0.2188(6) 0.058(3) Uani 1 1 d . . .
H68A H 0.5561 1.1546 0.2375 0.069 Uiso 1 1 calc R . .
H68B H 0.5617 1.1258 0.1759 0.069 Uiso 1 1 calc R . .
C69 C 0.6031(6) 0.9513(10) 0.2320(7) 0.071(4) Uani 1 1 d . . .
H69A H 0.5661 0.9425 0.2345 0.085 Uiso 1 1 calc R . .
H69B H 0.6300 0.9004 0.2603 0.085 Uiso 1 1 calc R . .
C70 C 0.5963(5) 0.9253(10) 0.1676(6) 0.064(3) Uani 1 1 d . . .
H70A H 0.5862 0.8496 0.1583 0.076 Uiso 1 1 calc R . .
H70B H 0.5660 0.9694 0.1381 0.076 Uiso 1 1 calc R . .
C71 C 0.6504(5) 0.9329(10) 0.1066(5) 0.062(3) Uani 1 1 d U . .
H71A H 0.6328 0.9950 0.0809 0.075 Uiso 1 1 calc R . .
H71B H 0.6279 0.8692 0.0873 0.075 Uiso 1 1 calc R . .
C72 C 0.7107(5) 0.9192(9) 0.1121(5) 0.059(3) Uani 1 1 d . . .
H72A H 0.7274 0.8537 0.1348 0.071 Uiso 1 1 calc R . .
H72B H 0.7109 0.9133 0.0716 0.071 Uiso 1 1 calc R . .
C73 C 0.8002(6) 1.0105(10) 0.1460(6) 0.066(4) Uani 1 1 d . . .
H73A H 0.8140 1.0846 0.1496 0.079 Uiso 1 1 calc R . .
H73B H 0.7993 0.9813 0.1079 0.079 Uiso 1 1 calc R . .
C74 C 0.8429(5) 0.9439(9) 0.1997(5) 0.058(3) Uani 1 1 d U . .
H74A H 0.8290 0.8701 0.1976 0.070 Uiso 1 1 calc R . .
H74B H 0.8802 0.9417 0.1976 0.070 Uiso 1 1 calc R . .

loop_
_atom_site_aniso_label
_atom_site_aniso_U_11
_atom_site_aniso_U_22
_atom_site_aniso_U_33
_atom_site_aniso_U_23
_atom_site_aniso_U_13
_atom_site_aniso_U_12
U 0.02410(16) 0.01522(17) 0.02687(17) -0.00075(12) 0.01009(12) -0.00002(12)
Ba 0.0386(3) 0.0208(3) 0.0338(3) -0.0005(2) 0.0088(2) 0.0001(2)
O1 0.020(3) 0.027(3) 0.029(3) -0.003(2) 0.006(2) 0.002(2)
O2 0.034(3) 0.026(3) 0.028(3) -0.002(2) 0.015(2) 0.001(3)
O3 0.024(3) 0.030(3) 0.034(3) 0.006(3) 0.008(2) 0.003(2)
O4 0.019(3) 0.025(3) 0.028(3) 0.000(2) 0.000(2) -0.002(2)
O5 0.028(3) 0.023(3) 0.031(3) -0.001(2) 0.012(2) -0.003(2)
O6 0.023(3) 0.032(3) 0.034(3) -0.006(3) 0.014(2) 0.000(2)
O7 0.031(3) 0.030(4) 0.030(3) -0.002(2) 0.011(2) 0.003(2)
O8 0.040(3) 0.004(2) 0.038(3) 0.003(2) 0.012(2) -0.003(2)
O9 0.041(4) 0.045(4) 0.057(4) -0.001(3) 0.028(3) 0.003(3)
O10 0.056(5) 0.080(6) 0.061(5) 0.030(4) 0.028(4) 0.018(4)
O11 0.069(5) 0.036(4) 0.049(4) -0.001(3) 0.026(4) 0.000(4)
O12 0.068(5) 0.035(4) 0.071(5) -0.004(4) 0.032(4) -0.005(4)
O13 0.054(4) 0.044(4) 0.060(5) -0.011(4) 0.022(4) -0.014(4)
O14 0.052(4) 0.031(4) 0.072(5) 0.010(4) 0.012(4) -0.001(3)
O15 0.050(4) 0.031(4) 0.063(5) 0.009(3) 0.015(4) 0.009(3)
O16 0.040(4) 0.051(5) 0.056(4) -0.004(4) 0.011(3) -0.001(3)
O17 0.053(4) 0.054(5) 0.053(5) -0.013(4) -0.001(4) -0.006(4)
O18 0.086(6) 0.039(4) 0.043(4) 0.000(3) 0.025(4) -0.001(4)
C1 0.026(4) 0.028(5) 0.026(4) -0.002(3) 0.009(3) -0.005(3)
C2 0.019(4) 0.020(4) 0.033(4) -0.002(3) 0.002(3) 0.001(3)
C3 0.024(4) 0.030(5) 0.024(4) -0.005(3) 0.012(3) -0.009(3)
C4 0.022(4) 0.027(5) 0.034(5) -0.007(4) 0.010(4) -0.006(3)
C5 0.022(4) 0.033(5) 0.030(4) -0.001(4) 0.006(3) 0.004(4)
C6 0.022(4) 0.034(5) 0.023(4) 0.002(3) 0.006(3) -0.004(4)
C7 0.031(4) 0.038(5) 0.025(4) -0.007(4) 0.002(4) 0.002(4)
C8 0.032(5) 0.050(6) 0.032(5) -0.009(4) 0.007(4) 0.007(4)
C9 0.050(6) 0.058(7) 0.040(5) -0.007(5) 0.018(5) 0.021(5)
C10 0.058(7) 0.053(7) 0.039(5) -0.013(5) 0.006(5) 0.029(6)
C11 0.060(7) 0.039(6) 0.045(6) -0.005(5) 0.001(5) 0.006(5)
C12 0.039(5) 0.042(6) 0.034(5) -0.002(4) 0.005(4) 0.002(4)
C13 0.025(4) 0.028(5) 0.033(4) -0.002(4) 0.015(3) -0.004(3)
C14 0.029(4) 0.022(4) 0.030(4) 0.000(3) 0.015(3) -0.004(3)
C15 0.034(4) 0.026(5) 0.028(4) 0.002(3) 0.016(4) -0.004(4)
C16 0.027(4) 0.034(5) 0.024(4) -0.003(3) 0.011(3) -0.004(4)
C17 0.033(4) 0.033(5) 0.024(4) -0.003(4) 0.012(4) -0.004(4)
C18 0.035(4) 0.025(5) 0.033(5) 0.006(4) 0.016(4) 0.006(4)
C19 0.027(4) 0.031(5) 0.030(5) 0.004(3) 0.013(4) 0.001(4)
C20 0.043(5) 0.032(5) 0.030(5) 0.002(4) 0.014(4) 0.011(4)
C21 0.039(5) 0.044(6) 0.042(5) -0.005(4) 0.019(4) 0.003(4)
C22 0.054(6) 0.082(9) 0.042(6) 0.004(6) 0.021(5) 0.029(6)
C23 0.073(8) 0.049(7) 0.044(6) -0.002(5) 0.025(5) 0.027(6)
C24 0.082(8) 0.035(6) 0.048(6) -0.007(5) 0.025(6) 0.009(6)
C25 0.056(6) 0.033(6) 0.046(6) -0.002(4) 0.025(5) 0.002(5)
C26 0.036(5) 0.026(5) 0.032(5) 0.000(4) 0.012(4) -0.002(4)
C27 0.027(4) 0.034(5) 0.029(4) -0.002(4) 0.006(3) 0.004(4)
C28 0.026(4) 0.026(5) 0.030(4) 0.002(3) 0.006(3) 0.002(4)
C29 0.025(4) 0.021(4) 0.033(4) 0.002(3) 0.007(3) 0.002(3)
C30 0.024(4) 0.031(5) 0.038(5) 0.000(4) 0.013(4) 0.001(4)
C31 0.025(4) 0.030(5) 0.036(5) 0.004(4) 0.011(4) 0.001(4)
C32 0.029(4) 0.035(5) 0.038(5) 0.009(4) 0.006(4) 0.002(4)
C33 0.023(4) 0.028(4) 0.031(4) -0.001(3) 0.002(3) 0.006(3)
C34 0.035(5) 0.032(5) 0.027(4) 0.004(4) -0.002(4) -0.002(4)
C35 0.033(5) 0.056(7) 0.034(5) 0.003(4) 0.009(4) -0.007(5)
C36 0.045(6) 0.061(8) 0.040(5) 0.007(5) 0.012(4) -0.011(5)
C37 0.051(6) 0.058(7) 0.036(5) 0.012(5) 0.012(5) -0.023(5)
C38 0.066(7) 0.034(6) 0.034(5) 0.001(4) 0.005(5) -0.001(5)
C39 0.043(5) 0.044(6) 0.033(5) 0.004(4) 0.008(4) -0.005(5)
C40 0.021(4) 0.041(5) 0.030(4) -0.004(4) 0.008(3) -0.001(4)
C41 0.033(4) 0.027(5) 0.027(4) -0.004(4) 0.013(4) -0.002(4)
C42 0.032(4) 0.023(4) 0.033(4) -0.001(3) 0.021(4) -0.002(4)
C43 0.027(4) 0.025(4) 0.027(4) -0.003(3) 0.013(3) 0.000(3)
C44 0.028(4) 0.036(5) 0.027(4) -0.002(3) 0.013(3) 0.001(3)
C45 0.032(4) 0.029(5) 0.040(5) -0.008(4) 0.017(4) -0.005(4)
C46 0.027(4) 0.035(5) 0.035(5) -0.007(4) 0.013(4) -0.001(4)
C47 0.046(6) 0.053(7) 0.029(5) 0.006(4) 0.009(4) -0.020(5)
C48 0.146(8) 0.157(8) 0.133(8) 0.043(7) 0.042(6) -0.063(7)
C49 0.143(7) 0.152(7) 0.133(7) 0.036(6) 0.035(6) -0.060(6)
C50 0.118(6) 0.122(7) 0.106(6) 0.030(6) 0.030(5) -0.057(6)
C51 0.096(6) 0.095(6) 0.101(6) 0.030(5) 0.018(5) -0.037(5)
C52 0.083(6) 0.085(7) 0.095(7) 0.033(6) 0.016(5) -0.029(6)
C53 0.029(4) 0.026(5) 0.030(4) 0.001(3) 0.014(3) 0.002(3)
C54 0.017(4) 0.038(5) 0.026(4) -0.005(4) 0.003(3) -0.009(4)
C55 0.038(5) 0.036(6) 0.065(7) -0.002(5) 0.016(5) 0.003(5)
C56 0.041(6) 0.066(8) 0.060(7) 0.003(6) 0.010(5) 0.005(6)
C57 0.104(7) 0.110(7) 0.107(7) 0.017(5) 0.043(5) -0.002(5)
C58 0.091(7) 0.072(7) 0.063(6) 0.021(6) 0.041(6) 0.024(6)
C59 0.076(7) 0.064(7) 0.077(7) 0.002(6) 0.046(6) 0.004(6)
C60 0.092(7) 0.084(8) 0.072(7) -0.009(6) 0.045(6) 0.001(6)
C61 0.085(7) 0.058(7) 0.099(8) -0.016(6) 0.044(6) -0.008(6)
C62 0.086(7) 0.082(8) 0.093(8) -0.033(6) 0.042(6) -0.013(6)
C63 0.054(6) 0.061(7) 0.067(6) 0.005(5) 0.023(5) -0.013(5)
C64 0.058(6) 0.048(6) 0.076(6) 0.008(5) 0.028(5) -0.012(5)
C65 0.061(7) 0.054(7) 0.054(7) 0.020(6) 0.016(6) 0.007(6)
C66 0.055(7) 0.034(6) 0.081(8) 0.011(6) 0.022(6) 0.000(5)
C67 0.056(6) 0.039(6) 0.077(8) -0.011(6) 0.031(6) 0.000(5)
C68 0.037(6) 0.047(7) 0.086(9) 0.003(6) 0.022(6) 0.010(5)
C69 0.066(8) 0.043(7) 0.100(11) 0.011(7) 0.031(7) 0.006(6)
C70 0.042(6) 0.042(7) 0.089(9) -0.003(6) 0.008(6) 0.004(5)
C71 0.064(6) 0.059(6) 0.045(6) -0.005(5) 0.002(5) 0.009(5)
C72 0.095(9) 0.034(6) 0.035(6) -0.006(5) 0.014(6) 0.007(6)
C73 0.113(11) 0.038(7) 0.073(8) 0.006(6) 0.064(8) 0.013(7)
C74 0.073(6) 0.048(6) 0.070(6) -0.005(5) 0.046(5) 0.003(5)

loop_
_atom_type_symbol
_atom_type_description
_atom_type_scat_dispersion_real
_atom_type_scat_dispersion_imag
_atom_type_scat_source
C C 0.0033 0.0016 'International Tables Vol C Tables 4.2.6.8 and 6.1.1.4'
H H 0.0000 0.0000 'International Tables Vol C Tables 4.2.6.8 and 6.1.1.4'
O O 0.0106 0.0060 'International Tables Vol C Tables 4.2.6.8 and 6.1.1.4'
Ba Ba -0.3244 2.2819 'International Tables Vol C Tables 4.2.6.8 and 6.1.1.4'
U U -9.6767 9.6646 'International Tables Vol C Tables 4.2.6.8 and 6.1.1.4'

loop_
_geom_angle_atom_site_label_1
_geom_angle_atom_site_label_2
_geom_angle_atom_site_label_3
_geom_angle
_geom_angle_site_symmetry_1
_geom_angle_site_symmetry_3
_geom_angle_publ_flag
O7 U O8 179.1(3) . . ?
O7 U O1 88.7(2) . . ?
O8 U O1 90.5(2) . . ?
O7 U O4 90.1(2) . . ?
O8 U O4 90.8(2) . . ?
O1 U O4 178.6(2) . . ?
O7 U O2 89.1(2) . . ?
O8 U O2 91.3(2) . . ?
O1 U O2 84.74(19) . . ?
O4 U O2 94.8(2) . . ?
O7 U O5 89.6(2) . . ?
O8 U O5 90.1(2) . . ?
O1 U O5 94.28(19) . . ?
O4 U O5 86.10(19) . . ?
O2 U O5 178.4(2) . . ?
O9 Ba O10 59.4(2) . . ?
O9 Ba O17 108.4(2) . . ?
O10 Ba O17 133.5(3) . . ?
O9 Ba O14 76.4(2) . . ?
O10 Ba O14 114.7(2) . . ?
O17 Ba O14 103.3(2) . . ?
O9 Ba O12 124.3(2) . . ?
O10 Ba O12 80.4(2) . . ?
O17 Ba O12 127.2(2) . . ?
O14 Ba O12 89.4(2) . . ?
O9 Ba O18 61.6(2) . . ?
O10 Ba O18 118.9(2) . . ?
O17 Ba O18 56.8(2) . . ?
O14 Ba O18 63.0(2) . . ?
O12 Ba O18 150.6(2) . . ?
O9 Ba O7 67.77(17) . . ?
O10 Ba O7 70.4(2) . . ?
O17 Ba O7 64.01(19) . . ?
O14 Ba O7 133.84(19) . . ?
O12 Ba O7 134.77(19) . . ?
O18 Ba O7 74.57(18) . . ?
O9 Ba O15 133.2(2) . . ?
O10 Ba O15 149.6(2) . . ?
O17 Ba O15 73.8(2) . . ?
O14 Ba O15 58.5(2) . . ?
O12 Ba O15 70.3(2) . . ?
O18 Ba O15 85.8(2) . . ?
O7 Ba O15 137.62(18) . . ?
O9 Ba O11 114.0(2) . . ?
O10 Ba O11 56.7(2) . . ?
O17 Ba O11 103.4(2) . . ?
O14 Ba O11 146.0(2) . . ?
O12 Ba O11 57.5(2) . . ?
O18 Ba O11 151.0(2) . . ?
O7 Ba O11 77.47(18) . . ?
O15 Ba O11 110.4(2) . . ?
O9 Ba O16 162.6(2) . . ?
O10 Ba O16 122.7(2) . . ?
O17 Ba O16 56.5(2) . . ?
O14 Ba O16 113.8(2) . . ?
O12 Ba O16 71.4(2) . . ?
O18 Ba O16 109.1(2) . . ?
O7 Ba O16 96.00(18) . . ?
O15 Ba O16 55.3(2) . . ?
O11 Ba O16 66.1(2) . . ?
O9 Ba O13 69.5(2) . . ?
O10 Ba O13 63.4(2) . . ?
O17 Ba O13 160.3(2) . . ?
O14 Ba O13 57.0(2) . . ?
O12 Ba O13 58.1(2) . . ?
O18 Ba O13 108.5(2) . . ?
O7 Ba O13 128.35(18) . . ?
O15 Ba O13 93.2(2) . . ?
O11 Ba O13 94.9(2) . . ?
O16 Ba O13 127.7(2) . . ?
C2 O1 U 135.7(5) . . ?
C15 O2 U 133.6(5) . . ?
C27 O3 C26 111.4(6) . . ?
C29 O4 U 135.9(5) . . ?
C42 O5 U 133.2(5) . . ?
C53 O6 C54 110.8(6) . . ?
U O7 Ba 172.6(3) . . ?
C74 O9 C55 110.5(8) . . ?
C74 O9 Ba 115.1(6) . . ?
C55 O9 Ba 116.8(5) . . ?
C57 O10 C56 118.2(10) . . ?
C57 O10 Ba 121.4(9) . . ?
C56 O10 Ba 114.9(6) . . ?
C59 O11 C58 114.9(9) . . ?
C59 O11 Ba 113.9(6) . . ?
C58 O11 Ba 118.8(6) . . ?
C61 O12 C60 111.8(10) . . ?
C61 O12 Ba 114.0(7) . . ?
C60 O12 Ba 121.8(7) . . ?
C62 O13 C63 117.4(10) . . ?
C62 O13 Ba 119.6(7) . . ?
C63 O13 Ba 111.9(6) . . ?
C65 O14 C64 112.2(8) . . ?
C65 O14 Ba 113.6(6) . . ?
C64 O14 Ba 122.6(6) . . ?
C66 O15 C67 113.6(8) . . ?
C66 O15 Ba 119.6(6) . . ?
C67 O15 Ba 114.0(6) . . ?
C69 O16 C68 115.6(8) . . ?
C69 O16 Ba 105.1(6) . . ?
C68 O16 Ba 122.5(6) . . ?
C70 O17 C71 114.5(9) . . ?
C70 O17 Ba 123.1(7) . . ?
C71 O17 Ba 121.1(7) . . ?
C73 O18 C72 112.7(9) . . ?
C73 O18 Ba 111.6(6) . . ?
C72 O18 Ba 115.9(6) . . ?
C6 C1 C2 119.9(7) . . ?
C6 C1 C54 120.8(7) . . ?
C2 C1 C54 119.3(7) . . ?
O1 C2 C1 120.3(7) . . ?
O1 C2 C3 121.2(7) . . ?
C1 C2 C3 118.5(7) . . ?
C4 C3 C2 119.3(7) . . ?
C4 C3 C13 119.7(7) . . ?
C2 C3 C13 121.0(7) . . ?
C3 C4 C5 122.5(8) . . ?
C6 C5 C4 117.2(8) . . ?
C6 C5 C7 121.7(8) . . ?
C4 C5 C7 121.1(8) . . ?
C1 C6 C5 122.2(8) . . ?
C12 C7 C8 117.0(9) . . ?
C12 C7 C5 121.4(8) . . ?
C8 C7 C5 121.6(9) . . ?
C9 C8 C7 121.9(10) . . ?
C10 C9 C8 119.7(10) . . ?
C9 C10 C11 119.2(10) . . ?
C12 C11 C10 121.3(11) . . ?
C11 C12 C7 120.9(10) . . ?
C3 C13 C14 113.9(7) . . ?
C19 C14 C15 119.9(8) . . ?
C19 C14 C13 119.5(7) . . ?
C15 C14 C13 120.7(7) . . ?
O2 C15 C16 121.4(7) . . ?
O2 C15 C14 121.2(7) . . ?
C16 C15 C14 117.3(8) . . ?
C17 C16 C15 120.8(8) . . ?
C17 C16 C26 121.1(7) . . ?
C15 C16 C26 118.1(7) . . ?
C16 C17 C18 122.3(8) . . ?
C19 C18 C17 116.7(8) . . ?
C19 C18 C20 121.4(8) . . ?
C17 C18 C20 121.9(8) . . ?
C14 C19 C18 122.7(8) . . ?
C25 C20 C21 117.5(9) . . ?
C25 C20 C18 121.7(8) . . ?
C21 C20 C18 120.7(8) . . ?
C22 C21 C20 120.5(10) . . ?
C23 C22 C21 121.2(11) . . ?
C22 C23 C24 119.2(10) . . ?
C23 C24 C25 120.7(11) . . ?
C20 C25 C24 120.9(10) . . ?
O3 C26 C16 108.9(7) . . ?
O3 C27 C28 108.5(7) . . ?
C33 C28 C29 120.6(8) . . ?
C33 C28 C27 121.4(8) . . ?
C29 C28 C27 118.0(7) . . ?
O4 C29 C28 121.2(8) . . ?
O4 C29 C30 121.9(8) . . ?
C28 C29 C30 116.7(7) . . ?
C31 C30 C29 120.7(8) . . ?
C31 C30 C40 120.4(8) . . ?
C29 C30 C40 118.9(7) . . ?
C30 C31 C32 122.4(8) . . ?
C31 C32 C33 117.0(8) . . ?
C31 C32 C34 122.1(8) . . ?
C33 C32 C34 120.8(8) . . ?
C28 C33 C32 122.4(8) . . ?
C39 C34 C35 117.3(9) . . ?
C39 C34 C32 120.9(9) . . ?
C35 C34 C32 121.8(9) . . ?
C36 C35 C34 121.3(10) . . ?
C37 C36 C35 120.0(10) . . ?
C36 C37 C38 121.0(10) . . ?
C37 C38 C39 119.3(10) . . ?
C34 C39 C38 121.0(10) . . ?
C30 C40 C41 115.2(7) . . ?
C46 C41 C42 119.5(8) . . ?
C46 C41 C40 119.9(7) . . ?
C42 C41 C40 120.6(7) . . ?
O5 C42 C43 120.8(7) . . ?
O5 C42 C41 121.2(7) . . ?
C43 C42 C41 118.0(7) . . ?
C44 C43 C42 120.6(7) . . ?
C44 C43 C53 121.2(7) . . ?
C42 C43 C53 118.3(7) . . ?
C43 C44 C45 122.2(8) . . ?
C44 C45 C46 116.4(8) . . ?
C44 C45 C47 122.7(8) . . ?
C46 C45 C47 120.8(7) . . ?
C41 C46 C45 123.1(8) . . ?
C48 C47 C52 120.0 . . ?
C48 C47 C45 121.0(6) . . ?
C52 C47 C45 118.8(6) . . ?
C47 C48 C49 120.0 . . ?
C50 C49 C48 120.0 . . ?
C49 C50 C51 120.0 . . ?
C52 C51 C50 120.0 . . ?
C51 C52 C47 120.0 . . ?
O6 C53 C43 107.5(6) . . ?
O6 C54 C1 108.5(6) . . ?
O9 C55 C56 108.5(8) . . ?
O10 C56 C55 111.6(9) . . ?
O10 C57 C58 119.0(14) . . ?
O11 C58 C57 115.4(11) . . ?
O11 C59 C60 111.4(10) . . ?
O12 C60 C59 107.0(10) . . ?
O12 C61 C62 114.7(11) . . ?
O13 C62 C61 111.0(11) . . ?
O13 C63 C64 110.2(9) . . ?
O14 C64 C63 108.5(9) . . ?
O14 C65 C66 112.6(10) . . ?
O15 C66 C65 107.6(9) . . ?
O15 C67 C68 107.4(9) . . ?
O16 C68 C67 106.8(8) . . ?
O16 C69 C70 112.3(10) . . ?
O17 C70 C69 106.9(9) . . ?
O17 C71 C72 110.6(9) . . ?
O18 C72 C71 108.3(9) . . ?
O18 C73 C74 113.4(9) . . ?
O9 C74 C73 108.8(9) . . ?

loop_
_geom_bond_atom_site_label_1
_geom_bond_atom_site_label_2
_geom_bond_distance
_geom_bond_site_symmetry_2
_geom_bond_publ_flag
U O7 1.789(6) . ?
U O8 1.813(5) . ?
U O1 2.271(5) . ?
U O4 2.277(5) . ?
U O2 2.282(5) . ?
U O5 2.283(5) . ?
Ba O9 2.840(6) . ?
Ba O10 2.854(7) . ?
Ba O17 2.872(7) . ?
Ba O14 2.879(7) . ?
Ba O12 2.882(8) . ?
Ba O18 2.882(7) . ?
Ba O7 2.886(6) . ?
Ba O15 2.886(7) . ?
Ba O11 2.913(7) . ?
Ba O16 2.920(7) . ?
Ba O13 2.949(7) . ?
O1 C2 1.333(9) . ?
O2 C15 1.336(10) . ?
O3 C27 1.423(9) . ?
O3 C26 1.436(10) . ?
O4 C29 1.312(10) . ?
O5 C42 1.333(9) . ?
O6 C53 1.428(9) . ?
O6 C54 1.428(9) . ?
O9 C74 1.444(12) . ?
O9 C55 1.447(12) . ?
O10 C57 1.249(17) . ?
O10 C56 1.422(12) . ?
O11 C59 1.413(13) . ?
O11 C58 1.407(13) . ?
O12 C61 1.410(14) . ?
O12 C60 1.424(15) . ?
O13 C62 1.403(14) . ?
O13 C63 1.436(13) . ?
O14 C65 1.395(12) . ?
O14 C64 1.432(13) . ?
O15 C66 1.416(12) . ?
O15 C67 1.435(13) . ?
O16 C69 1.420(14) . ?
O16 C68 1.444(12) . ?
O17 C70 1.411(14) . ?
O17 C71 1.410(13) . ?
O18 C73 1.417(14) . ?
O18 C72 1.420(13) . ?
C1 C6 1.387(11) . ?
C1 C2 1.406(11) . ?
C1 C54 1.496(11) . ?
C2 C3 1.414(11) . ?
C3 C4 1.385(12) . ?
C3 C13 1.510(11) . ?
C4 C5 1.394(12) . ?
C5 C6 1.387(11) . ?
C5 C7 1.478(12) . ?
C7 C12 1.396(14) . ?
C7 C8 1.401(13) . ?
C8 C9 1.395(13) . ?
C9 C10 1.372(16) . ?
C10 C11 1.387(16) . ?
C11 C12 1.377(14) . ?
C13 C14 1.526(11) . ?
C14 C19 1.383(11) . ?
C14 C15 1.420(11) . ?
C15 C16 1.412(11) . ?
C16 C17 1.373(12) . ?
C16 C26 1.497(11) . ?
C17 C18 1.398(11) . ?
C18 C19 1.394(12) . ?
C18 C20 1.491(12) . ?
C20 C25 1.390(13) . ?
C20 C21 1.410(13) . ?
C21 C22 1.385(14) . ?
C22 C23 1.370(16) . ?
C23 C24 1.375(16) . ?
C24 C25 1.395(14) . ?
C27 C28 1.484(12) . ?
C28 C33 1.376(12) . ?
C28 C29 1.424(12) . ?
C29 C30 1.429(12) . ?
C30 C31 1.375(12) . ?
C30 C40 1.514(12) . ?
C31 C32 1.394(13) . ?
C32 C33 1.404(12) . ?
C32 C34 1.483(12) . ?
C34 C39 1.387(14) . ?
C34 C35 1.404(13) . ?
C35 C36 1.392(14) . ?
C36 C37 1.353(16) . ?
C37 C38 1.374(15) . ?
C38 C39 1.412(14) . ?
C40 C41 1.525(12) . ?
C41 C46 1.375(12) . ?
C41 C42 1.415(11) . ?
C42 C43 1.406(11) . ?
C43 C44 1.377(11) . ?
C43 C53 1.507(11) . ?
C44 C45 1.394(11) . ?
C45 C46 1.400(13) . ?
C45 C47 1.512(10) . ?
C47 C48 1.3900 . ?
C47 C52 1.3900 . ?
C48 C49 1.3900 . ?
C49 C50 1.3900 . ?
C50 C51 1.3900 . ?
C51 C52 1.3900 . ?
C55 C56 1.476(15) . ?
C57 C58 1.50(2) . ?
C59 C60 1.523(18) . ?
C61 C62 1.50(2) . ?
C63 C64 1.496(16) . ?
C65 C66 1.524(16) . ?
C67 C68 1.490(15) . ?
C69 C70 1.509(18) . ?
C71 C72 1.490(16) . ?
C73 C74 1.537(16) . ?
